data_7226374
loop_
_publ_author_name
'Xiao, Peng'
'Wang, Ping'
'Fan, Ruiqing'
'Du, Xi'
'Chen, Wei'
'Zhang, Huijie'
'Song, Yang'
'Yang, Yulin'

_publ_section_title
;
 Lanthanide MOFs Constructed Based on a Difunctional Ligand with Bimodal
 Emission and Eu3+ doped Dy3+ Materials: White Emission and Color Tuning.
;
_journal_name_full 'RSC Adv.'
_journal_paper_doi 10.1039/C6RA14896D
_journal_year 2016
_chemical_formula_sum 'C20 H20 Dy2 N10 O18'
_chemical_formula_weight 1013.46
_space_group_crystal_system triclinic
_space_group_IT_number 2
_space_group_name_Hall '-P 1'
_space_group_name_H-M_alt 'P -1'
_symmetry_space_group_name_Hall '-P 1'
_symmetry_space_group_name_H-M 'P -1'
_atom_sites_solution_hydrogens geom
_audit_creation_method SHELXL-2014/7
_audit_update_record
;
2016-06-07 deposited with the CCDC.
2016-08-23 downloaded from the CCDC.
;
_cell_angle_alpha 105.92(3)
_cell_angle_beta 108.02(3)
_cell_angle_gamma 99.01(3)
_cell_formula_units_Z 1
_cell_length_a 8.4100(17)
_cell_length_b 8.8610(18)
_cell_length_c 12.488(3)
_cell_measurement_reflns_used 3728
_cell_measurement_temperature 293(2)
_cell_measurement_theta_max 27.482
_cell_measurement_theta_min 3.108
_cell_volume 820.8(4)
_computing_cell_refinement 'SAINT (Bruker, 2005)'
_computing_data_collection 'APEX2 (Bruker, 2005)'
_computing_data_reduction SAINT
_computing_structure_refinement 'SHELXL-2014/7 (Sheldrick, 2014)'
_diffrn_ambient_temperature 293(2)
_diffrn_measured_fraction_theta_full 0.997
_diffrn_measured_fraction_theta_max 0.991
_diffrn_measurement_device_type 'Bruker Smart APEX CCD area detector'
_diffrn_measurement_method 'phi and omega scans'
_diffrn_radiation_type MoK\a
_diffrn_radiation_wavelength 0.71073
_diffrn_reflns_av_R_equivalents 0.0260
_diffrn_reflns_av_unetI/netI 0.0331
_diffrn_reflns_Laue_measured_fraction_full 0.997
_diffrn_reflns_Laue_measured_fraction_max 0.991
_diffrn_reflns_limit_h_max 10
_diffrn_reflns_limit_h_min -10
_diffrn_reflns_limit_k_max 11
_diffrn_reflns_limit_k_min -11
_diffrn_reflns_limit_l_max 16
_diffrn_reflns_limit_l_min -15
_diffrn_reflns_number 8145
_diffrn_reflns_point_group_measured_fraction_full 0.997
_diffrn_reflns_point_group_measured_fraction_max 0.991
_diffrn_reflns_theta_full 25.242
_diffrn_reflns_theta_max 27.482
_diffrn_reflns_theta_min 3.108
_diffrn_source 'fine-focus sealed tube'
_exptl_absorpt_coefficient_mu 4.608
_exptl_absorpt_correction_T_max 0.31
_exptl_absorpt_correction_T_min 0.25
_exptl_absorpt_correction_type multi-scan
_exptl_absorpt_process_details '(SADABS; Sheldrick, 2003)'
_exptl_crystal_colour colorless
_exptl_crystal_density_diffrn 2.050
_exptl_crystal_description block
_exptl_crystal_F_000 486
_exptl_crystal_size_max 0.320
_exptl_crystal_size_mid 0.280
_exptl_crystal_size_min 0.260
_refine_diff_density_max 1.740
_refine_diff_density_min -0.795
_refine_diff_density_rms 0.134
_refine_ls_extinction_method none
_refine_ls_goodness_of_fit_ref 1.074
_refine_ls_hydrogen_treatment constr
_refine_ls_matrix_type full
_refine_ls_number_parameters 226
_refine_ls_number_reflns 3728
_refine_ls_number_restraints 0
_refine_ls_restrained_S_all 1.074
_refine_ls_R_factor_all 0.0312
_refine_ls_R_factor_gt 0.0294
_refine_ls_shift/su_max 0.000
_refine_ls_shift/su_mean 0.000
_refine_ls_structure_factor_coef Fsqd
_refine_ls_weighting_details 'w=1/[\s^2^(Fo^2^)+(0.0516P)^2^+0.6312P] where P=(Fo^2^+2Fc^2^)/3'
_refine_ls_weighting_scheme calc
_refine_ls_wR_factor_gt 0.0786
_refine_ls_wR_factor_ref 0.0816
_reflns_Friedel_coverage 0.000
_reflns_number_gt 3496
_reflns_number_total 3728
_reflns_threshold_expression 'I > 2\s(I)'
_cod_data_source_file c6ra14896d2.cif
_cod_data_source_block xx
_cod_database_code 7226374
_shelx_shelxl_version_number 2014/7
_shelx_space_group_comment
;
The symmetry employed for this shelxl refinement is uniquely defined
by the following loop, which should always be used as a source of
symmetry information in preference to the above space-group names.
They are only intended as comments.
;
_shelx_estimated_absorpt_t_min 0.320
_shelx_estimated_absorpt_t_max 0.380

loop_
_space_group_symop_operation_xyz
'x, y, z'
'-x, -y, -z'

loop_
_atom_site_label
_atom_site_type_symbol
_atom_site_fract_x
_atom_site_fract_y
_atom_site_fract_z
_atom_site_U_iso_or_equiv
_atom_site_adp_type
_atom_site_occupancy
_atom_site_site_symmetry_order
_atom_site_calc_flag
_atom_site_refinement_flags_posn
_atom_site_refinement_flags_adp
Dy1 Dy 0.35272(2) -0.01929(2) 0.34140(2) 0.03266(8) Uani 1 1 d . .
O1 O 0.3743(5) 0.2241(4) 0.4797(3) 0.0469(7) Uani 1 1 d . .
O2 O 0.3910(8) 0.4487(7) 0.6410(5) 0.1002(17) Uani 1 1 d . .
H2A H 0.4366 0.4840 0.7144 0.150 Uiso 1 1 calc R U
O3 O 0.5308(4) 0.2394(4) 0.6651(3) 0.0455(7) Uani 1 1 d . .
O4 O 0.0924(5) -0.2516(5) 0.2347(4) 0.0623(10) Uani 1 1 d . .
O5 O 0.0441(5) -0.0329(6) 0.3209(4) 0.0674(11) Uani 1 1 d . .
O6 O -0.1671(6) -0.2516(8) 0.2284(5) 0.0881(16) Uani 1 1 d . .
O7 O 0.6610(4) 0.0845(4) 0.4936(3) 0.0413(6) Uani 1 1 d . .
O8 O 0.6029(4) 0.1376(5) 0.3280(3) 0.0499(8) Uani 1 1 d . .
O9 O 0.8920(7) 0.2519(9) 0.4719(6) 0.1002(19) Uani 1 1 d . .
H9A H 0.9571 0.2078 0.5086 0.150 Uiso 1 1 calc R U
N1 N 0.3272(5) -0.1268(5) 0.1213(3) 0.0441(8) Uani 1 1 d . .
N2 N 0.2294(5) 0.1403(5) 0.2088(3) 0.0435(8) Uani 1 1 d . .
N3 N 0.4362(6) 0.2915(5) 0.5925(4) 0.0509(9) Uani 1 1 d . .
N4 N -0.0144(6) -0.1812(6) 0.2607(4) 0.0532(10) Uani 1 1 d . .
N5 N 0.7089(6) 0.1533(6) 0.4283(4) 0.0505(9) Uani 1 1 d . .
C1 C 0.2332(6) 0.1082(6) 0.0982(4) 0.0435(10) Uani 1 1 d . .
C2 C 0.1874(8) 0.2100(8) 0.0331(5) 0.0648(15) Uani 1 1 d . .
H2B H 0.1915 0.1877 -0.0431 0.078 Uiso 1 1 calc R U
C3 C 0.1363(8) 0.3428(8) 0.0818(6) 0.0686(17) Uani 1 1 d . .
H3A H 0.1051 0.4111 0.0387 0.082 Uiso 1 1 calc R U
C4 C 0.1312(7) 0.3746(7) 0.1927(6) 0.0634(14) Uani 1 1 d . .
H4A H 0.0974 0.4651 0.2269 0.076 Uiso 1 1 calc R U
C5 C 0.1767(7) 0.2714(7) 0.2542(5) 0.0546(12) Uani 1 1 d . .
H5A H 0.1710 0.2926 0.3300 0.065 Uiso 1 1 calc R U
C6 C 0.2824(6) -0.0405(6) 0.0489(4) 0.0425(9) Uani 1 1 d . .
C7 C 0.2810(7) -0.0931(7) -0.0672(4) 0.0551(12) Uani 1 1 d . .
H7A H 0.2505 -0.0318 -0.1162 0.066 Uiso 1 1 calc R U
C8 C 0.3240(8) -0.2337(8) -0.1099(4) 0.0620(14) Uani 1 1 d . .
H8A H 0.3252 -0.2677 -0.1870 0.074 Uiso 1 1 calc R U
C9 C 0.3654(8) -0.3238(8) -0.0368(5) 0.0622(14) Uani 1 1 d . .
H9B H 0.3920 -0.4218 -0.0639 0.075 Uiso 1 1 calc R U
C10 C 0.3667(8) -0.2652(7) 0.0785(4) 0.0584(13) Uani 1 1 d . .
H10A H 0.3965 -0.3254 0.1284 0.070 Uiso 1 1 calc R U

loop_
_atom_site_aniso_label
_atom_site_aniso_U_11
_atom_site_aniso_U_22
_atom_site_aniso_U_33
_atom_site_aniso_U_23
_atom_site_aniso_U_13
_atom_site_aniso_U_12
Dy1 0.04404(13) 0.03057(12) 0.02519(11) 0.01243(8) 0.01185(8) 0.01168(8)
O1 0.070(2) 0.0376(16) 0.0305(14) 0.0121(13) 0.0116(14) 0.0212(15)
O2 0.113(4) 0.077(3) 0.098(4) 0.009(3) 0.034(3) 0.040(3)
O3 0.0631(19) 0.0445(17) 0.0295(14) 0.0118(13) 0.0127(13) 0.0265(15)
O4 0.064(2) 0.053(2) 0.052(2) 0.0064(17) 0.0143(18) 0.0037(18)
O5 0.061(2) 0.068(3) 0.092(3) 0.040(2) 0.036(2) 0.029(2)
O6 0.054(2) 0.119(5) 0.079(3) 0.040(3) 0.017(2) -0.005(3)
O7 0.0520(16) 0.0466(17) 0.0356(14) 0.0242(13) 0.0203(13) 0.0146(14)
O8 0.0558(18) 0.062(2) 0.0349(15) 0.0274(15) 0.0153(14) 0.0085(16)
O9 0.077(3) 0.116(5) 0.108(4) 0.053(4) 0.031(3) 0.005(3)
N1 0.058(2) 0.048(2) 0.0262(16) 0.0145(15) 0.0142(15) 0.0134(17)
N2 0.048(2) 0.046(2) 0.0365(18) 0.0203(16) 0.0086(15) 0.0148(16)
N3 0.060(2) 0.044(2) 0.051(2) 0.0168(18) 0.0212(19) 0.0177(19)
N4 0.049(2) 0.066(3) 0.044(2) 0.029(2) 0.0110(18) 0.006(2)
N5 0.062(2) 0.051(2) 0.050(2) 0.022(2) 0.029(2) 0.019(2)
C1 0.040(2) 0.050(3) 0.036(2) 0.0241(19) 0.0055(17) 0.0017(18)
C2 0.068(3) 0.079(4) 0.055(3) 0.046(3) 0.013(3) 0.017(3)
C3 0.062(3) 0.068(4) 0.080(4) 0.053(3) 0.008(3) 0.020(3)
C4 0.059(3) 0.049(3) 0.079(4) 0.031(3) 0.011(3) 0.018(2)
C5 0.061(3) 0.053(3) 0.052(3) 0.023(2) 0.014(2) 0.027(2)
C6 0.042(2) 0.052(3) 0.0320(19) 0.0203(19) 0.0111(16) 0.0053(19)
C7 0.058(3) 0.075(4) 0.034(2) 0.028(2) 0.014(2) 0.013(2)
C8 0.069(3) 0.079(4) 0.030(2) 0.013(2) 0.018(2) 0.012(3)
C9 0.082(4) 0.068(4) 0.038(2) 0.011(2) 0.028(2) 0.023(3)
C10 0.094(4) 0.052(3) 0.031(2) 0.015(2) 0.023(2) 0.026(3)

loop_
_atom_type_symbol
_atom_type_description
_atom_type_scat_dispersion_real
_atom_type_scat_dispersion_imag
_atom_type_scat_source
C C 0.0033 0.0016 'International Tables Vol C Tables 4.2.6.8 and 6.1.1.4'
H H 0.0000 0.0000 'International Tables Vol C Tables 4.2.6.8 and 6.1.1.4'
Dy Dy -0.1892 4.4098 'International Tables Vol C Tables 4.2.6.8 and 6.1.1.4'
N N 0.0061 0.0033 'International Tables Vol C Tables 4.2.6.8 and 6.1.1.4'
O O 0.0106 0.0060 'International Tables Vol C Tables 4.2.6.8 and 6.1.1.4'

loop_
_geom_angle_atom_site_label_1
_geom_angle_atom_site_label_2
_geom_angle_atom_site_label_3
_geom_angle
_geom_angle_site_symmetry_1
_geom_angle_site_symmetry_3
O1 Dy1 O3 138.62(10) . 2_656
O1 Dy1 O7 75.35(11) . 2_656
O3 Dy1 O7 75.27(11) 2_656 2_656
O1 Dy1 O8 83.12(13) . .
O3 Dy1 O8 91.67(13) 2_656 .
O7 Dy1 O8 126.62(11) 2_656 .
O1 Dy1 O4 125.88(14) . .
O3 Dy1 O4 77.69(14) 2_656 .
O7 Dy1 O4 82.36(13) 2_656 .
O8 Dy1 O4 145.83(13) . .
O1 Dy1 O5 76.81(15) . .
O3 Dy1 O5 123.42(14) 2_656 .
O7 Dy1 O5 77.31(13) 2_656 .
O8 Dy1 O5 143.39(13) . .
O4 Dy1 O5 50.18(15) . .
O1 Dy1 O7 72.24(12) . .
O3 Dy1 O7 72.40(11) 2_656 .
O7 Dy1 O7 74.87(12) 2_656 .
O8 Dy1 O7 52.02(10) . .
O4 Dy1 O7 146.04(13) . .
O5 Dy1 O7 142.52(13) . .
O1 Dy1 N2 77.54(11) . .
O3 Dy1 N2 140.64(12) 2_656 .
O7 Dy1 N2 141.71(12) 2_656 .
O8 Dy1 N2 75.47(12) . .
O4 Dy1 N2 92.28(14) . .
O5 Dy1 N2 70.51(13) . .
O7 Dy1 N2 121.14(11) . .
O1 Dy1 N1 137.76(12) . .
O3 Dy1 N1 77.50(11) 2_656 .
O7 Dy1 N1 146.55(12) 2_656 .
O8 Dy1 N1 72.90(13) . .
O4 Dy1 N1 73.11(14) . .
O5 Dy1 N1 102.49(15) . .
O7 Dy1 N1 114.58(11) . .
N2 Dy1 N1 63.20(13) . .
O1 Dy1 N5 75.61(13) . .
O3 Dy1 N5 82.10(13) 2_656 .
O7 Dy1 N5 100.96(12) 2_656 .
O8 Dy1 N5 25.74(11) . .
O4 Dy1 N5 157.97(14) . .
O5 Dy1 N5 151.85(14) . .
O7 Dy1 N5 26.30(11) . .
N2 Dy1 N5 97.90(13) . .
N1 Dy1 N5 94.12(13) . .
O1 Dy1 N4 101.41(15) . .
O3 Dy1 N4 100.37(14) 2_656 .
O7 Dy1 N4 78.18(12) 2_656 .
O8 Dy1 N4 154.78(11) . .
O4 Dy1 N4 24.96(14) . .
O5 Dy1 N4 25.23(15) . .
O7 Dy1 N4 153.04(10) . .
N2 Dy1 N4 81.28(13) . .
N1 Dy1 N4 88.06(13) . .
N5 Dy1 N4 177.02(12) . .
O1 Dy1 Dy1 69.35(8) . 2_656
O3 Dy1 Dy1 69.42(8) 2_656 2_656
O7 Dy1 Dy1 39.39(8) 2_656 2_656
O8 Dy1 Dy1 87.37(8) . 2_656
O4 Dy1 Dy1 117.73(11) . 2_656
O5 Dy1 Dy1 112.93(11) . 2_656
O7 Dy1 Dy1 35.48(6) . 2_656
N2 Dy1 Dy1 144.28(9) . 2_656
N1 Dy1 Dy1 140.81(9) . 2_656
N5 Dy1 Dy1 61.64(9) . 2_656
N4 Dy1 Dy1 117.56(9) . 2_656
N3 O1 Dy1 137.5(3) . .
N3 O2 H2A 109.5 . .
N3 O3 Dy1 137.7(3) . 2_656
N4 O4 Dy1 98.1(3) . .
N4 O5 Dy1 95.9(3) . .
N5 O7 Dy1 162.3(3) . 2_656
N5 O7 Dy1 91.0(3) . .
Dy1 O7 Dy1 105.13(12) 2_656 .
N5 O8 Dy1 97.2(3) . .
N5 O9 H9A 109.5 . .
C10 N1 C6 118.4(4) . .
C10 N1 Dy1 120.8(3) . .
C6 N1 Dy1 120.7(3) . .
C1 N2 C5 118.5(4) . .
C1 N2 Dy1 121.3(3) . .
C5 N2 Dy1 119.8(3) . .
O3 N3 O1 125.4(4) . .
O3 N3 O2 118.6(4) . .
O1 N3 O2 116.0(4) . .
O6 N4 O4 122.3(6) . .
O6 N4 O5 122.0(6) . .
O4 N4 O5 115.7(4) . .
O6 N4 Dy1 178.4(4) . .
O4 N4 Dy1 56.9(3) . .
O5 N4 Dy1 58.9(3) . .
O8 N5 O7 119.7(4) . .
O8 N5 O9 120.7(4) . .
O7 N5 O9 119.6(4) . .
O8 N5 Dy1 57.0(2) . .
O7 N5 Dy1 62.7(2) . .
O9 N5 Dy1 176.6(4) . .
N2 C1 C2 120.6(5) . .
N2 C1 C6 117.0(4) . .
C2 C1 C6 122.3(5) . .
C3 C2 C1 119.6(6) . .
C3 C2 H2B 120.2 . .
C1 C2 H2B 120.2 . .
C4 C3 C2 119.8(5) . .
C4 C3 H3A 120.1 . .
C2 C3 H3A 120.1 . .
C3 C4 C5 119.1(6) . .
C3 C4 H4A 120.5 . .
C5 C4 H4A 120.5 . .
N2 C5 C4 122.4(5) . .
N2 C5 H5A 118.8 . .
C4 C5 H5A 118.8 . .
N1 C6 C7 120.6(5) . .
N1 C6 C1 116.6(4) . .
C7 C6 C1 122.8(4) . .
C8 C7 C6 120.7(5) . .
C8 C7 H7A 119.6 . .
C6 C7 H7A 119.6 . .
C7 C8 C9 118.6(5) . .
C7 C8 H8A 120.7 . .
C9 C8 H8A 120.7 . .
C8 C9 C10 118.3(5) . .
C8 C9 H9B 120.8 . .
C10 C9 H9B 120.8 . .
N1 C10 C9 123.3(5) . .
N1 C10 H10A 118.4 . .
C9 C10 H10A 118.4 . .

loop_
_geom_bond_atom_site_label_1
_geom_bond_atom_site_label_2
_geom_bond_distance
_geom_bond_site_symmetry_2
Dy1 O1 2.304(3) .
Dy1 O3 2.308(3) 2_656
Dy1 O7 2.318(3) 2_656
Dy1 O8 2.412(3) .
Dy1 O4 2.467(4) .
Dy1 O5 2.508(4) .
Dy1 O7 2.535(3) .
Dy1 N2 2.549(3) .
Dy1 N1 2.577(4) .
Dy1 N5 2.852(5) .
Dy1 N4 2.915(5) .
Dy1 Dy1 3.8557(15) 2_656
O1 N3 1.264(5) .
O2 N3 1.516(6) .
O2 H2A 0.8200 .
O3 N3 1.252(5) .
O3 Dy1 2.308(3) 2_656
O4 N4 1.243(6) .
O5 N4 1.249(7) .
O6 N4 1.222(6) .
O7 N5 1.264(5) .
O7 Dy1 2.318(3) 2_656
O8 N5 1.248(6) .
O9 N5 1.494(7) .
O9 H9A 0.8200 .
N1 C10 1.334(7) .
N1 C6 1.343(5) .
N2 C1 1.343(6) .
N2 C5 1.351(7) .
C1 C2 1.393(6) .
C1 C6 1.474(7) .
C2 C3 1.366(10) .
C2 H2B 0.9300 .
C3 C4 1.351(9) .
C3 H3A 0.9300 .
C4 C5 1.373(7) .
C4 H4A 0.9300 .
C5 H5A 0.9300 .
C6 C7 1.391(6) .
C7 C8 1.365(9) .
C7 H7A 0.9300 .
C8 C9 1.373(8) .
C8 H8A 0.9300 .
C9 C10 1.386(7) .
C9 H9B 0.9300 .
C10 H10A 0.9300 .
